data_4023592
loop_
_publ_author_name
'Tal Hermon'
'Edit Y. Tshuva'

_publ_section_title
;
 Synthesis and Conformational Analysis of Constrained
 Ethylene-Bridged Bis(hydroxylamino-1,3,5-triazine) Compounds as
 Tetradentate Ligands; Structure of Rigid Dinuclear Ti(IV) Complex
;
_journal_name_full 'Journal of Organic Chemistry'
_journal_page_first 5953
_journal_page_last 5958
_journal_paper_doi 10.1021/jo800966s
_journal_volume 73
_journal_year 2008
_chemical_formula_moiety 'C34 H54 N12 O12 Ti'
_chemical_formula_sum 'C34 H54 N12 O12 Ti'
_chemical_formula_weight 870.79
_chemical_name_systematic
; 
 ? 
;
_space_group_IT_number 2
_symmetry_cell_setting triclinic
_symmetry_space_group_name_Hall '-P 1'
_symmetry_space_group_name_H-M 'P -1'
_atom_sites_solution_hydrogens geom
_atom_sites_solution_primary direct
_atom_sites_solution_secondary difmap
_audit_creation_method SHELXL-97
_cell_angle_alpha 89.161(5)
_cell_angle_beta 76.392(5)
_cell_angle_gamma 82.305(5)
_cell_formula_units_Z 2
_cell_length_a 10.580(3)
_cell_length_b 12.585(3)
_cell_length_c 18.065(4)
_cell_measurement_temperature 173(1)
_cell_volume 2316.2(10)
_computing_cell_refinement 'Bruker SMART'
_computing_data_collection 'Bruker SMART'
_computing_data_reduction 'Bruker SAINT'
_computing_molecular_graphics 'Bruker SHELXTL'
_computing_publication_material 'Bruker SHELXTL'
_computing_structure_refinement 'SHELXL-97 (Sheldrick, 1997)'
_computing_structure_solution 'SHELXS-97 (Sheldrick, 1990)'
_diffrn_ambient_temperature 173(1)
_diffrn_measured_fraction_theta_full 0.966
_diffrn_measured_fraction_theta_max 0.966
_diffrn_measurement_device_type 'CCD area detector'
_diffrn_measurement_method 'phi and omega scans'
_diffrn_radiation_monochromator graphite
_diffrn_radiation_source 'fine-focus sealed tube'
_diffrn_radiation_type MoK\a
_diffrn_radiation_wavelength 0.71073
_diffrn_reflns_av_R_equivalents 0.1459
_diffrn_reflns_av_sigmaI/netI 0.2353
_diffrn_reflns_limit_h_max 13
_diffrn_reflns_limit_h_min -13
_diffrn_reflns_limit_k_max 16
_diffrn_reflns_limit_k_min -16
_diffrn_reflns_limit_l_max 23
_diffrn_reflns_limit_l_min -23
_diffrn_reflns_number 27170
_diffrn_reflns_theta_full 27.91
_diffrn_reflns_theta_max 27.91
_diffrn_reflns_theta_min 2.02
_exptl_absorpt_coefficient_mu 0.251
_exptl_absorpt_correction_T_max 0.9875
_exptl_absorpt_correction_T_min 0.9445
_exptl_absorpt_correction_type integration
_exptl_crystal_colour colorless
_exptl_crystal_density_diffrn 1.249
_exptl_crystal_density_method 'not measured'
_exptl_crystal_description plate
_exptl_crystal_F_000 920
_exptl_crystal_size_max 0.23
_exptl_crystal_size_mid 0.17
_exptl_crystal_size_min 0.05
_refine_diff_density_max 0.631
_refine_diff_density_min -0.497
_refine_diff_density_rms 0.127
_refine_ls_extinction_coef 0.028(5)
_refine_ls_extinction_expression Fc^*^=kFc[1+0.001xFc^2^\l^3^/sin(2\q)]^-1/4^
_refine_ls_extinction_method SHELXL
_refine_ls_goodness_of_fit_ref 1.140
_refine_ls_hydrogen_treatment constr
_refine_ls_matrix_type full
_refine_ls_number_parameters 534
_refine_ls_number_reflns 10718
_refine_ls_number_restraints 0
_refine_ls_restrained_S_all 1.140
_refine_ls_R_factor_all 0.3359
_refine_ls_R_factor_gt 0.1618
_refine_ls_shift/su_max 0.175
_refine_ls_shift/su_mean 0.007
_refine_ls_structure_factor_coef Fsqd
_refine_ls_weighting_details 'calc w=1/[\s^2^(Fo^2^)+(0.2000P)^2^+0.0000P] where P=(Fo^2^+2Fc^2^)/3'
_refine_ls_weighting_scheme calc
_refine_ls_wR_factor_gt 0.4253
_refine_ls_wR_factor_ref 0.4964
_reflns_number_gt 3015
_reflns_number_total 10718
_reflns_threshold_expression >2sigma(I)
_cod_data_source_file jo800966s-File005.cif
_cod_data_source_block L72Ti2OiPr4
_cod_depositor_comments
;
The following automatic conversions were performed:
'_symmetry_cell_setting' value 'Triclinic' changed to 'triclinic'
according to '/home/saulius/struct/CIF-dictionaries/cif_core.dic'
dictionary named 'cif_core.dic' version 2.4.1 from 2010-06-29.

Automatic conversion script
Id: cif_fix_enum 1527 2010-12-29 10:47:43Z saulius 
;
_cod_database_code 4023592

loop_
_symmetry_equiv_pos_as_xyz
'x, y, z'
'-x, -y, -z'

loop_
_atom_site_label
_atom_site_type_symbol
_atom_site_fract_x
_atom_site_fract_y
_atom_site_fract_z
_atom_site_U_iso_or_equiv
_atom_site_adp_type
_atom_site_occupancy
_atom_site_symmetry_multiplicity
_atom_site_calc_flag
_atom_site_refinement_flags
_atom_site_disorder_assembly
_atom_site_disorder_group
C1 C 0.5238(12) 0.5883(9) 0.2220(6) 0.065(3) Uani 1 1 d . . .
C2 C 0.4675(10) 0.4227(8) 0.2546(6) 0.052(3) Uani 1 1 d . . .
C3 C 0.6200(12) 0.4903(10) 0.3034(7) 0.074(3) Uani 1 1 d . . .
C4 C 0.3495(11) 0.3188(9) 0.1854(6) 0.066(3) Uani 1 1 d . . .
H4A H 0.4088 0.2631 0.1512 0.080 Uiso 1 1 calc R . .
H4B H 0.3441 0.3860 0.1564 0.080 Uiso 1 1 calc R . .
C5 C 0.2144(13) 0.2844(10) 0.2089(9) 0.077(4) Uani 1 1 d . . .
C6 C 0.0161(17) 0.265(2) 0.1692(10) 0.130(7) Uani 1 1 d . . .
H6 H 0.0007 0.2140 0.2123 0.155 Uiso 1 1 calc R . .
C7 C -0.068(3) 0.356(3) 0.1844(18) 0.109(12) Uiso 0.51(3) 1 d P . .
H7A H -0.1561 0.3418 0.1818 0.163 Uiso 0.51(3) 1 calc PR . .
H7B H -0.0395 0.4102 0.1470 0.163 Uiso 0.51(3) 1 calc PR . .
H7C H -0.0713 0.3826 0.2356 0.163 Uiso 0.51(3) 1 calc PR . .
C8 C 0.4372(12) 0.2420(8) 0.2954(7) 0.072(3) Uani 1 1 d . . .
H8A H 0.3678 0.1950 0.3008 0.086 Uiso 1 1 calc R . .
H8B H 0.4400 0.2654 0.3470 0.086 Uiso 1 1 calc R . .
C9 C 0.5694(16) 0.1791(10) 0.2568(10) 0.085(4) Uani 1 1 d . . .
C10 C 0.7144(19) 0.0193(17) 0.2823(10) 0.146(8) Uani 1 1 d . . .
H10 H 0.7384 0.0074 0.2258 0.175 Uiso 1 1 calc R . .
C11 C 0.820(3) 0.060(2) 0.3101(15) 0.110(10) Uiso 0.58(2) 1 d P . .
H11A H 0.8365 0.1292 0.2864 0.165 Uiso 0.58(2) 1 calc PR . .
H11B H 0.9000 0.0087 0.2968 0.165 Uiso 0.58(2) 1 calc PR . .
H11C H 0.7926 0.0701 0.3656 0.165 Uiso 0.58(2) 1 calc PR . .
C12 C 0.7233(13) 0.3797(10) 0.3907(7) 0.078(4) Uani 1 1 d . . .
H12A H 0.7152 0.3185 0.3591 0.093 Uiso 1 1 calc R . .
H12B H 0.8117 0.3690 0.4012 0.093 Uiso 1 1 calc R . .
C13 C 0.7735(17) 0.5706(11) 0.3627(9) 0.114(6) Uani 1 1 d . . .
H13A H 0.7665 0.6250 0.3239 0.171 Uiso 1 1 calc R . .
H13B H 0.8662 0.5438 0.3588 0.171 Uiso 1 1 calc R . .
H13C H 0.7344 0.6026 0.4134 0.171 Uiso 1 1 calc R . .
C14 C 0.2277(11) 0.6227(9) 0.3499(5) 0.057(3) Uani 1 1 d . . .
C15 C 0.2806(12) 0.7889(9) 0.3204(6) 0.065(3) Uani 1 1 d . . .
C16 C 0.3082(14) 0.7123(10) 0.4281(6) 0.081(4) Uani 1 1 d . . .
C17 C 0.2119(12) 0.8987(10) 0.2164(6) 0.071(3) Uani 1 1 d . . .
H17A H 0.1314 0.9504 0.2340 0.086 Uiso 1 1 calc R . .
H17B H 0.1857 0.8304 0.2026 0.086 Uiso 1 1 calc R . .
C18 C 0.2987(17) 0.9416(11) 0.1483(7) 0.083(4) Uani 1 1 d . . .
C19 C 0.3203(18) 0.9624(16) 0.0128(8) 0.134(7) Uani 1 1 d . . .
H19 H 0.3598 1.0298 0.0149 0.161 Uiso 1 1 calc R . .
C20 C 0.227(2) 0.9734(17) -0.0357(12) 0.086(8) Uiso 0.63(2) 1 d P . .
H20A H 0.1386 0.9989 -0.0049 0.130 Uiso 0.63(2) 1 calc PR . .
H20B H 0.2261 0.9037 -0.0590 0.130 Uiso 0.63(2) 1 calc PR . .
H20C H 0.2522 1.0251 -0.0757 0.130 Uiso 0.63(2) 1 calc PR . .
C21 C 0.2990(13) 0.9779(10) 0.3155(7) 0.079(4) Uani 1 1 d . . .
H21A H 0.3137 1.0352 0.2775 0.094 Uiso 1 1 calc R . .
H21B H 0.3775 0.9634 0.3368 0.094 Uiso 1 1 calc R . .
C22 C 0.1816(17) 1.0147(11) 0.3778(7) 0.083(4) Uani 1 1 d . . .
C23 C 0.086(2) 1.1553(17) 0.4766(8) 0.150(10) Uani 1 1 d . . .
H23 H 0.0481 1.0978 0.5100 0.179 Uiso 1 1 calc R . .
C24 C 0.159(2) 1.2083(16) 0.5252(11) 0.093(8) Uiso 0.67(2) 1 d P . .
H24A H 0.0988 1.2651 0.5568 0.139 Uiso 0.67(2) 1 calc PR . .
H24B H 0.2319 1.2394 0.4924 0.139 Uiso 0.67(2) 1 calc PR . .
H24C H 0.1931 1.1548 0.5581 0.139 Uiso 0.67(2) 1 calc PR . .
C25 C 0.5886(14) 0.7605(10) 0.1719(8) 0.092(4) Uani 1 1 d . . .
H25A H 0.6237 0.7696 0.1173 0.138 Uiso 1 1 calc R . .
H25B H 0.6613 0.7401 0.1966 0.138 Uiso 1 1 calc R . .
H25C H 0.5382 0.8281 0.1945 0.138 Uiso 1 1 calc R . .
C26 C 0.1421(12) 0.4519(9) 0.3813(6) 0.070(3) Uani 1 1 d . . .
H26A H 0.2168 0.3951 0.3759 0.105 Uiso 1 1 calc R . .
H26B H 0.0686 0.4230 0.3680 0.105 Uiso 1 1 calc R . .
H26C H 0.1155 0.4787 0.4341 0.105 Uiso 1 1 calc R . .
C27 C 0.3777(14) 0.6135(9) 0.5378(7) 0.079(4) Uani 1 1 d . . .
H27A H 0.3729 0.5492 0.5082 0.095 Uiso 1 1 calc R . .
H27B H 0.4657 0.6065 0.5490 0.095 Uiso 1 1 calc R . .
C28 C 0.417(2) 0.8064(12) 0.5095(9) 0.142(8) Uani 1 1 d . . .
H28A H 0.5057 0.8046 0.4765 0.213 Uiso 1 1 calc R . .
H28B H 0.4228 0.8055 0.5630 0.213 Uiso 1 1 calc R . .
H28C H 0.3625 0.8720 0.5003 0.213 Uiso 1 1 calc R . .
C29 C 0.266(2) 0.512(2) 0.0244(11) 0.152(8) Uani 1 1 d . . .
H29 H 0.1718 0.5425 0.0317 0.182 Uiso 1 1 calc R . .
C30 C 0.272(3) 0.4219(16) -0.0123(11) 0.183(10) Uani 1 1 d . . .
H30A H 0.3637 0.3959 -0.0369 0.275 Uiso 1 1 calc R . .
H30B H 0.2209 0.4338 -0.0510 0.275 Uiso 1 1 calc R . .
H30C H 0.2360 0.3684 0.0238 0.275 Uiso 1 1 calc R . .
C31 C 0.336(3) 0.595(2) -0.0279(11) 0.198(11) Uani 1 1 d . . .
H31A H 0.3230 0.5874 -0.0794 0.297 Uiso 1 1 calc R . .
H31B H 0.4297 0.5838 -0.0294 0.297 Uiso 1 1 calc R . .
H31C H 0.2984 0.6678 -0.0081 0.297 Uiso 1 1 calc R . .
C32 C 0.008(2) 0.7140(18) 0.1622(13) 0.156(7) Uiso 1 1 d . . .
H32 H -0.0308 0.7277 0.2177 0.187 Uiso 1 1 calc R . .
C33 C -0.044(2) 0.8116(17) 0.1218(12) 0.170(8) Uiso 1 1 d . . .
H33A H -0.1395 0.8263 0.1401 0.255 Uiso 1 1 calc R . .
H33B H -0.0216 0.7974 0.0667 0.255 Uiso 1 1 calc R . .
H33C H -0.0043 0.8740 0.1326 0.255 Uiso 1 1 calc R . .
C34 C -0.047(4) 0.631(3) 0.143(2) 0.34(2) Uiso 1 1 d . . .
H34A H -0.0757 0.6472 0.0954 0.505 Uiso 1 1 calc R . .
H34B H -0.1225 0.6186 0.1834 0.505 Uiso 1 1 calc R . .
H34C H 0.0179 0.5659 0.1345 0.505 Uiso 1 1 calc R . .
C7A C 0.012(4) 0.218(3) 0.102(2) 0.137(16) Uiso 0.49(3) 1 d P . .
H7A1 H -0.0630 0.2541 0.0839 0.206 Uiso 0.49(3) 1 calc PR . .
H7A2 H 0.0027 0.1422 0.1100 0.206 Uiso 0.49(3) 1 calc PR . .
H7A3 H 0.0933 0.2247 0.0638 0.206 Uiso 0.49(3) 1 calc PR . .
C11A C 0.678(3) -0.083(2) 0.3256(14) 0.059(8) Uiso 0.42(2) 1 d P . .
H11D H 0.6756 -0.0733 0.3797 0.088 Uiso 0.42(2) 1 calc PR . .
H11E H 0.7443 -0.1441 0.3046 0.088 Uiso 0.42(2) 1 calc PR . .
H11F H 0.5920 -0.0971 0.3201 0.088 Uiso 0.42(2) 1 calc PR . .
C20A C 0.422(3) 0.872(2) -0.0236(16) 0.059(9) Uiso 0.37(2) 1 d P . .
H20D H 0.3782 0.8143 -0.0388 0.089 Uiso 0.37(2) 1 calc PR . .
H20E H 0.4731 0.8438 0.0128 0.089 Uiso 0.37(2) 1 calc PR . .
H20F H 0.4802 0.8975 -0.0687 0.089 Uiso 0.37(2) 1 calc PR . .
C24A C -0.008(3) 1.198(2) 0.4503(16) 0.038(8) Uiso 0.33(2) 1 d P . .
H24D H -0.0807 1.2269 0.4923 0.057 Uiso 0.33(2) 1 calc PR . .
H24E H -0.0365 1.1441 0.4216 0.057 Uiso 0.33(2) 1 calc PR . .
H24F H 0.0206 1.2561 0.4164 0.057 Uiso 0.33(2) 1 calc PR . .
N1 N 0.4405(8) 0.5138(7) 0.2176(5) 0.058(2) Uani 1 1 d . . .
N2 N 0.5539(9) 0.4073(7) 0.3000(5) 0.067(3) Uani 1 1 d . . .
N3 N 0.6170(10) 0.5806(8) 0.2618(5) 0.071(3) Uani 1 1 d . . .
N4 N 0.5017(9) 0.6749(7) 0.1833(5) 0.062(2) Uani 1 1 d . . .
N5 N 0.4056(8) 0.3364(6) 0.2509(5) 0.058(2) Uani 1 1 d . . .
N6 N 0.2448(9) 0.6984(7) 0.2941(5) 0.062(2) Uani 1 1 d . . .
N7 N 0.2574(10) 0.6233(8) 0.4166(5) 0.075(3) Uani 1 1 d . . .
N8 N 0.3160(12) 0.7977(8) 0.3868(5) 0.083(3) Uani 1 1 d . . .
N9 N 0.1784(10) 0.5366(7) 0.3323(5) 0.066(3) Uani 1 1 d . . .
N10 N 0.2811(10) 0.8806(7) 0.2780(5) 0.068(3) Uani 1 1 d . . .
N11 N 0.3585(13) 0.7107(8) 0.4925(6) 0.093(4) Uani 1 1 d . . .
N12 N 0.7037(11) 0.4813(8) 0.3504(6) 0.084(3) Uani 1 1 d . . .
O1 O 0.4062(7) 0.6902(6) 0.1452(4) 0.064(2) Uani 1 1 d . . .
O2 O 0.1688(9) 0.2504(7) 0.2706(6) 0.084(3) Uani 1 1 d . . .
O3 O 0.1599(9) 0.2932(8) 0.1510(5) 0.103(3) Uani 1 1 d . . .
O4 O 0.6417(10) 0.1925(8) 0.1952(6) 0.101(3) Uani 1 1 d . . .
O5 O 0.5965(9) 0.1030(7) 0.3074(5) 0.101(3) Uani 1 1 d . . .
O6 O 0.1663(7) 0.5259(6) 0.2573(4) 0.0608(19) Uani 1 1 d . . .
O7 O 0.4021(10) 0.9757(8) 0.1422(5) 0.090(3) Uani 1 1 d . . .
O8 O 0.2381(9) 0.9358(7) 0.0910(5) 0.099(3) Uani 1 1 d . . .
O9 O 0.0769(11) 0.9837(9) 0.3875(5) 0.107(3) Uani 1 1 d . . .
O10 O 0.2072(9) 1.0927(6) 0.4197(5) 0.082(3) Uani 1 1 d . . .
O11 O 0.2846(8) 0.5177(6) 0.0979(4) 0.073(2) Uani 1 1 d . . .
O12 O 0.1375(8) 0.6989(6) 0.1546(4) 0.070(2) Uani 1 1 d . . .
Ti1 Ti 0.2645(2) 0.60551(16) 0.17874(11) 0.0585(7) Uani 1 1 d . . .

loop_
_atom_site_aniso_label
_atom_site_aniso_U_11
_atom_site_aniso_U_22
_atom_site_aniso_U_33
_atom_site_aniso_U_23
_atom_site_aniso_U_13
_atom_site_aniso_U_12
C1 0.075(8) 0.061(7) 0.066(7) 0.015(6) -0.032(6) -0.004(6)
C2 0.056(7) 0.038(6) 0.067(7) 0.004(5) -0.025(6) -0.002(5)
C3 0.070(8) 0.070(8) 0.094(9) 0.015(7) -0.043(7) -0.014(7)
C4 0.074(8) 0.056(7) 0.076(8) -0.009(6) -0.032(7) -0.004(6)
C5 0.073(10) 0.055(8) 0.110(11) 0.006(8) -0.038(9) -0.006(7)
C6 0.102(13) 0.21(2) 0.109(13) 0.053(13) -0.058(10) -0.079(15)
C8 0.085(9) 0.040(6) 0.108(9) 0.002(6) -0.056(8) -0.013(6)
C9 0.105(12) 0.056(8) 0.114(12) -0.024(8) -0.078(10) 0.011(8)
C10 0.136(16) 0.184(19) 0.104(12) -0.028(13) -0.053(11) 0.075(14)
C12 0.086(9) 0.079(9) 0.080(9) 0.024(7) -0.044(8) -0.013(7)
C13 0.164(15) 0.084(10) 0.139(13) 0.028(9) -0.115(12) -0.041(10)
C14 0.071(8) 0.062(7) 0.036(6) -0.003(5) -0.011(5) 0.001(6)
C15 0.084(9) 0.053(7) 0.068(7) 0.005(6) -0.034(7) -0.014(6)
C16 0.135(12) 0.071(9) 0.052(7) 0.003(6) -0.049(8) -0.022(8)
C17 0.096(10) 0.073(8) 0.048(7) 0.007(6) -0.026(6) -0.006(7)
C18 0.115(13) 0.079(9) 0.054(8) 0.021(7) -0.034(9) 0.017(9)
C19 0.135(14) 0.21(2) 0.071(9) 0.082(11) -0.025(10) -0.057(14)
C21 0.098(10) 0.073(9) 0.071(8) 0.014(7) -0.030(8) -0.017(8)
C22 0.116(13) 0.068(9) 0.062(8) 0.009(7) -0.016(9) -0.008(9)
C23 0.187(19) 0.183(18) 0.065(9) -0.068(11) 0.064(12) -0.136(17)
C25 0.103(11) 0.080(9) 0.113(11) 0.033(8) -0.050(9) -0.041(8)
C26 0.075(8) 0.066(8) 0.073(8) 0.021(6) -0.027(6) -0.011(6)
C27 0.105(11) 0.063(8) 0.084(9) -0.007(7) -0.062(9) 0.005(7)
C28 0.25(2) 0.095(12) 0.134(14) 0.019(10) -0.123(15) -0.072(14)
C29 0.18(2) 0.19(2) 0.101(14) -0.043(15) -0.065(14) -0.012(17)
C30 0.33(3) 0.130(17) 0.122(16) -0.011(13) -0.106(19) -0.036(19)
C31 0.23(3) 0.27(3) 0.108(15) 0.071(18) -0.056(16) -0.10(2)
N1 0.050(6) 0.063(6) 0.067(6) 0.006(5) -0.024(4) -0.011(5)
N2 0.061(6) 0.063(6) 0.089(7) 0.012(5) -0.045(5) -0.007(5)
N3 0.083(7) 0.071(6) 0.075(6) 0.018(5) -0.050(6) -0.016(5)
N4 0.073(7) 0.068(6) 0.052(5) 0.021(4) -0.027(5) -0.011(5)
N5 0.062(6) 0.044(5) 0.074(6) -0.003(4) -0.035(5) 0.003(4)
N6 0.081(7) 0.056(6) 0.057(5) 0.012(4) -0.031(5) -0.012(5)
N7 0.101(8) 0.075(7) 0.051(6) 0.008(5) -0.025(5) -0.015(6)
N8 0.149(10) 0.060(6) 0.053(6) 0.006(5) -0.046(6) -0.025(6)
N9 0.096(8) 0.059(6) 0.050(5) 0.002(4) -0.025(5) -0.020(5)
N10 0.108(8) 0.039(5) 0.067(6) 0.011(4) -0.036(6) -0.025(5)
N11 0.156(11) 0.065(7) 0.080(7) 0.015(6) -0.065(7) -0.024(7)
N12 0.111(8) 0.070(7) 0.106(8) 0.032(6) -0.085(7) -0.030(6)
O1 0.060(5) 0.075(5) 0.065(5) 0.022(4) -0.032(4) -0.012(4)
O2 0.077(6) 0.077(6) 0.110(7) 0.016(5) -0.041(5) -0.019(5)
O3 0.092(7) 0.138(8) 0.105(7) 0.009(6) -0.064(6) -0.037(6)
O4 0.097(8) 0.112(8) 0.077(6) -0.007(6) -0.013(6) 0.030(6)
O5 0.110(7) 0.100(7) 0.094(7) -0.005(5) -0.057(6) 0.038(6)
O6 0.070(5) 0.066(5) 0.050(4) -0.003(4) -0.021(4) -0.012(4)
O7 0.090(7) 0.094(7) 0.084(6) 0.026(5) -0.018(5) -0.014(6)
O8 0.108(7) 0.101(7) 0.090(7) 0.026(5) -0.033(6) -0.003(6)
O9 0.102(8) 0.130(9) 0.090(7) -0.005(6) -0.001(6) -0.052(7)
O10 0.121(7) 0.057(5) 0.077(6) 0.007(4) -0.035(5) -0.030(5)
O11 0.091(6) 0.073(5) 0.068(5) -0.003(4) -0.048(4) 0.000(4)
O12 0.064(5) 0.078(5) 0.075(5) 0.016(4) -0.039(4) -0.003(4)
Ti1 0.0618(14) 0.0662(14) 0.0536(12) 0.0062(9) -0.0279(10) -0.0046(10)

loop_
_atom_type_symbol
_atom_type_description
_atom_type_scat_dispersion_real
_atom_type_scat_dispersion_imag
_atom_type_scat_source
C C 0.0033 0.0000 'International Tables Vol C Tables 4.2.6.8 and 6.1.1.4'
H H 0.0000 0.0000 'International Tables Vol C Tables 4.2.6.8 and 6.1.1.4'
N N 0.0061 0.0000 'International Tables Vol C Tables 4.2.6.8 and 6.1.1.4'
O O 0.0106 0.0000 'International Tables Vol C Tables 4.2.6.8 and 6.1.1.4'
Ti Ti 0.2776 0.0000 'International Tables Vol C Tables 4.2.6.8 and 6.1.1.4'

loop_
_geom_angle_atom_site_label_1
_geom_angle_atom_site_label_2
_geom_angle_atom_site_label_3
_geom_angle
_geom_angle_site_symmetry_1
_geom_angle_site_symmetry_3
_geom_angle_publ_flag
N4 C1 N3 120.1(11) . . ?
N4 C1 N1 112.7(10) . . ?
N3 C1 N1 127.2(10) . . ?
N1 C2 N5 121.5(9) . . ?
N1 C2 N2 125.6(9) . . ?
N5 C2 N2 112.9(9) . . ?
N2 C3 N3 126.8(10) . . ?
N2 C3 N12 117.1(10) . . ?
N3 C3 N12 116.0(10) . . ?
N5 C4 C5 112.8(10) . . ?
N5 C4 H4A 109.0 . . ?
C5 C4 H4A 109.0 . . ?
N5 C4 H4B 109.0 . . ?
C5 C4 H4B 109.0 . . ?
H4A C4 H4B 107.8 . . ?
O2 C5 O3 126.5(13) . . ?
O2 C5 C4 124.3(12) . . ?
O3 C5 C4 109.2(13) . . ?
C7 C6 C7A 112(2) . . ?
C7 C6 O3 109(2) . . ?
C7A C6 O3 102(2) . . ?
C7 C6 H6 111.3 . . ?
C7A C6 H6 111.4 . . ?
O3 C6 H6 111.3 . . ?
C6 C7 H7A 109.5 . . ?
C6 C7 H7B 109.5 . . ?
H7A C7 H7B 109.5 . . ?
C6 C7 H7C 109.5 . . ?
H7A C7 H7C 109.5 . . ?
H7B C7 H7C 109.5 . . ?
N5 C8 C9 110.9(11) . . ?
N5 C8 H8A 109.5 . . ?
C9 C8 H8A 109.5 . . ?
N5 C8 H8B 109.5 . . ?
C9 C8 H8B 109.5 . . ?
H8A C8 H8B 108.0 . . ?
O4 C9 O5 124.7(14) . . ?
O4 C9 C8 129.6(12) . . ?
O5 C9 C8 105.7(14) . . ?
C11 C10 O5 104.7(17) . . ?
C11 C10 C11A 109.4(17) . . ?
O5 C10 C11A 105.8(17) . . ?
C11 C10 H10 112.2 . . ?
O5 C10 H10 112.2 . . ?
C11A C10 H10 112.2 . . ?
C10 C11 H11A 109.5 . . ?
C10 C11 H11B 109.5 . . ?
H11A C11 H11B 109.5 . . ?
C10 C11 H11C 109.5 . . ?
H11A C11 H11C 109.5 . . ?
H11B C11 H11C 109.5 . . ?
C27 C12 N12 107.5(11) 2_666 . ?
C27 C12 H12A 110.2 2_666 . ?
N12 C12 H12A 110.2 . . ?
C27 C12 H12B 110.2 2_666 . ?
N12 C12 H12B 110.2 . . ?
H12A C12 H12B 108.5 . . ?
N12 C13 H13A 109.5 . . ?
N12 C13 H13B 109.4 . . ?
H13A C13 H13B 109.5 . . ?
N12 C13 H13C 109.5 . . ?
H13A C13 H13C 109.5 . . ?
H13B C13 H13C 109.5 . . ?
N7 C14 N9 116.7(10) . . ?
N7 C14 N6 128.2(11) . . ?
N9 C14 N6 115.0(9) . . ?
N8 C15 N6 125.3(10) . . ?
N8 C15 N10 114.8(10) . . ?
N6 C15 N10 119.9(9) . . ?
N8 C16 N7 128.4(10) . . ?
N8 C16 N11 117.1(11) . . ?
N7 C16 N11 114.6(11) . . ?
N10 C17 C18 110.1(10) . . ?
N10 C17 H17A 109.6 . . ?
C18 C17 H17A 109.6 . . ?
N10 C17 H17B 109.7 . . ?
C18 C17 H17B 109.7 . . ?
H17A C17 H17B 108.2 . . ?
O7 C18 O8 124.5(13) . . ?
O7 C18 C17 129.8(12) . . ?
O8 C18 C17 105.7(13) . . ?
C20 C19 C20A 103.9(18) . . ?
C20 C19 O8 103.9(14) . . ?
C20A C19 O8 113.7(16) . . ?
C20 C19 H19 111.6 . . ?
C20A C19 H19 111.6 . . ?
O8 C19 H19 111.6 . . ?
C19 C20 H20A 109.5 . . ?
C19 C20 H20B 109.5 . . ?
H20A C20 H20B 109.5 . . ?
C19 C20 H20C 109.5 . . ?
H20A C20 H20C 109.5 . . ?
H20B C20 H20C 109.5 . . ?
N10 C21 C22 110.9(11) . . ?
N10 C21 H21A 109.5 . . ?
C22 C21 H21A 109.5 . . ?
N10 C21 H21B 109.4 . . ?
C22 C21 H21B 109.5 . . ?
H21A C21 H21B 108.0 . . ?
O9 C22 O10 124.1(14) . . ?
O9 C22 C21 125.5(14) . . ?
O10 C22 C21 110.3(14) . . ?
C24A C23 C24 127(2) . . ?
C24A C23 O10 117.7(18) . . ?
C24 C23 O10 98.6(16) . . ?
C24A C23 H23 103.5 . . ?
C24 C23 H23 103.5 . . ?
O10 C23 H23 103.5 . . ?
C23 C24 H24A 109.5 . . ?
C23 C24 H24B 109.5 . . ?
H24A C24 H24B 109.5 . . ?
C23 C24 H24C 109.4 . . ?
H24A C24 H24C 109.5 . . ?
H24B C24 H24C 109.5 . . ?
N4 C25 H25A 109.5 . . ?
N4 C25 H25B 109.5 . . ?
H25A C25 H25B 109.5 . . ?
N4 C25 H25C 109.5 . . ?
H25A C25 H25C 109.5 . . ?
H25B C25 H25C 109.5 . . ?
N9 C26 H26A 109.5 . . ?
N9 C26 H26B 109.5 . . ?
H26A C26 H26B 109.5 . . ?
N9 C26 H26C 109.5 . . ?
H26A C26 H26C 109.5 . . ?
H26B C26 H26C 109.5 . . ?
C12 C27 N11 110.2(11) 2_666 . ?
C12 C27 H27A 109.6 2_666 . ?
N11 C27 H27A 109.6 . . ?
C12 C27 H27B 109.6 2_666 . ?
N11 C27 H27B 109.6 . . ?
H27A C27 H27B 108.1 . . ?
N11 C28 H28A 109.5 . . ?
N11 C28 H28B 109.5 . . ?
H28A C28 H28B 109.5 . . ?
N11 C28 H28C 109.5 . . ?
H28A C28 H28C 109.5 . . ?
H28B C28 H28C 109.5 . . ?
C30 C29 O11 124(2) . . ?
C30 C29 C31 111.6(19) . . ?
O11 C29 C31 112.0(17) . . ?
C30 C29 H29 102.1 . . ?
O11 C29 H29 102.0 . . ?
C31 C29 H29 102.0 . . ?
C29 C30 H30A 109.5 . . ?
C29 C30 H30B 109.4 . . ?
H30A C30 H30B 109.5 . . ?
C29 C30 H30C 109.5 . . ?
H30A C30 H30C 109.5 . . ?
H30B C30 H30C 109.5 . . ?
C29 C31 H31A 109.5 . . ?
C29 C31 H31B 109.5 . . ?
H31A C31 H31B 109.5 . . ?
C29 C31 H31C 109.5 . . ?
H31A C31 H31C 109.5 . . ?
H31B C31 H31C 109.5 . . ?
O12 C32 C34 117(3) . . ?
O12 C32 C33 115.4(18) . . ?
C34 C32 C33 106(3) . . ?
O12 C32 H32 105.8 . . ?
C34 C32 H32 105.8 . . ?
C33 C32 H32 105.8 . . ?
C32 C33 H33A 109.5 . . ?
C32 C33 H33B 109.4 . . ?
H33A C33 H33B 109.5 . . ?
C32 C33 H33C 109.5 . . ?
H33A C33 H33C 109.5 . . ?
H33B C33 H33C 109.5 . . ?
C32 C34 H34A 109.4 . . ?
C32 C34 H34B 109.5 . . ?
H34A C34 H34B 109.5 . . ?
C32 C34 H34C 109.5 . . ?
H34A C34 H34C 109.5 . . ?
H34B C34 H34C 109.5 . . ?
C6 C7A H7A1 109.5 . . ?
C6 C7A H7A2 109.4 . . ?
H7A1 C7A H7A2 109.5 . . ?
C6 C7A H7A3 109.5 . . ?
H7A1 C7A H7A3 109.5 . . ?
H7A2 C7A H7A3 109.5 . . ?
C10 C11A H11D 109.5 . . ?
C10 C11A H11E 109.5 . . ?
H11D C11A H11E 109.5 . . ?
C10 C11A H11F 109.5 . . ?
H11D C11A H11F 109.5 . . ?
H11E C11A H11F 109.5 . . ?
C19 C20A H20D 109.5 . . ?
C19 C20A H20E 109.5 . . ?
H20D C20A H20E 109.5 . . ?
C19 C20A H20F 109.5 . . ?
H20D C20A H20F 109.5 . . ?
H20E C20A H20F 109.5 . . ?
C23 C24A H24D 109.5 . . ?
C23 C24A H24E 109.5 . . ?
H24D C24A H24E 109.5 . . ?
C23 C24A H24F 109.5 . . ?
H24D C24A H24F 109.5 . . ?
H24E C24A H24F 109.5 . . ?
C2 N1 C1 112.5(8) . . ?
C2 N1 Ti1 138.0(7) . . ?
C1 N1 Ti1 106.4(6) . . ?
C3 N2 C2 114.5(9) . . ?
C1 N3 C3 112.5(10) . . ?
C1 N4 O1 123.3(9) . . ?
C1 N4 C25 122.4(10) . . ?
O1 N4 C25 114.1(8) . . ?
C2 N5 C8 117.9(8) . . ?
C2 N5 C4 121.0(9) . . ?
C8 N5 C4 117.2(8) . . ?
C15 N6 C14 110.8(9) . . ?
C15 N6 Ti1 139.9(7) . . ?
C14 N6 Ti1 105.7(6) . . ?
C14 N7 C16 112.0(10) . . ?
C16 N8 C15 114.0(10) . . ?
C14 N9 O6 117.6(8) . . ?
C14 N9 C26 126.2(9) . . ?
O6 N9 C26 116.1(9) . . ?
C15 N10 C21 116.2(9) . . ?
C15 N10 C17 123.3(9) . . ?
C21 N10 C17 115.1(9) . . ?
C16 N11 C27 123.6(10) . . ?
C16 N11 C28 118.2(11) . . ?
C27 N11 C28 117.4(10) . . ?
C3 N12 C13 121.6(10) . . ?
C3 N12 C12 118.8(10) . . ?
C13 N12 C12 119.6(9) . . ?
N4 O1 Ti1 115.3(6) . . ?
C5 O3 C6 114.2(11) . . ?
C9 O5 C10 118.5(12) . . ?
N9 O6 Ti1 119.4(6) . . ?
C18 O8 C19 114.0(12) . . ?
C22 O10 C23 116.1(11) . . ?
C29 O11 Ti1 144.0(11) . . ?
C32 O12 Ti1 140.9(12) . . ?
O12 Ti1 O11 95.2(3) . . ?
O12 Ti1 O6 101.7(3) . . ?
O11 Ti1 O6 100.6(3) . . ?
O12 Ti1 O1 97.1(3) . . ?
O11 Ti1 O1 102.0(4) . . ?
O6 Ti1 O1 148.9(3) . . ?
O12 Ti1 N1 169.2(3) . . ?
O11 Ti1 N1 93.5(3) . . ?
O6 Ti1 N1 82.9(3) . . ?
O1 Ti1 N1 74.7(3) . . ?
O12 Ti1 N6 91.4(3) . . ?
O11 Ti1 N6 171.9(3) . . ?
O6 Ti1 N6 73.4(3) . . ?
O1 Ti1 N6 81.6(3) . . ?
N1 Ti1 N6 80.4(3) . . ?

loop_
_geom_bond_atom_site_label_1
_geom_bond_atom_site_label_2
_geom_bond_distance
_geom_bond_site_symmetry_2
_geom_bond_publ_flag
C1 N4 1.311(12) . ?
C1 N3 1.343(13) . ?
C1 N1 1.386(13) . ?
C2 N1 1.351(12) . ?
C2 N5 1.352(12) . ?
C2 N2 1.359(12) . ?
C3 N2 1.341(13) . ?
C3 N3 1.354(13) . ?
C3 N12 1.358(13) . ?
C4 N5 1.474(12) . ?
C4 C5 1.511(16) . ?
C4 H4A 0.9900 . ?
C4 H4B 0.9900 . ?
C5 O2 1.203(14) . ?
C5 O3 1.304(15) . ?
C6 C7 1.34(3) . ?
C6 C7A 1.37(4) . ?
C6 O3 1.566(16) . ?
C6 H6 1.0000 . ?
C7 H7A 0.9800 . ?
C7 H7B 0.9800 . ?
C7 H7C 0.9800 . ?
C8 N5 1.471(12) . ?
C8 C9 1.526(19) . ?
C8 H8A 0.9900 . ?
C8 H8B 0.9900 . ?
C9 O4 1.217(17) . ?
C9 O5 1.364(15) . ?
C10 C11 1.48(3) . ?
C10 O5 1.506(17) . ?
C10 C11A 1.54(3) . ?
C10 H10 1.0000 . ?
C11 H11A 0.9800 . ?
C11 H11B 0.9800 . ?
C11 H11C 0.9800 . ?
C12 C27 1.465(16) 2_666 ?
C12 N12 1.477(13) . ?
C12 H12A 0.9900 . ?
C12 H12B 0.9900 . ?
C13 N12 1.471(14) . ?
C13 H13A 0.9800 . ?
C13 H13B 0.9800 . ?
C13 H13C 0.9800 . ?
C14 N7 1.315(12) . ?
C14 N9 1.337(13) . ?
C14 N6 1.374(12) . ?
C15 N8 1.349(13) . ?
C15 N6 1.373(13) . ?
C15 N10 1.375(12) . ?
C16 N8 1.300(14) . ?
C16 N7 1.344(14) . ?
C16 N11 1.387(14) . ?
C17 N10 1.468(13) . ?
C17 C18 1.493(17) . ?
C17 H17A 0.9900 . ?
C17 H17B 0.9900 . ?
C18 O7 1.208(16) . ?
C18 O8 1.347(15) . ?
C19 C20 1.46(2) . ?
C19 C20A 1.50(3) . ?
C19 O8 1.533(15) . ?
C19 H19 1.0000 . ?
C20 H20A 0.9800 . ?
C20 H20B 0.9800 . ?
C20 H20C 0.9800 . ?
C21 N10 1.463(13) . ?
C21 C22 1.493(18) . ?
C21 H21A 0.9900 . ?
C21 H21B 0.9900 . ?
C22 O9 1.197(16) . ?
C22 O10 1.341(15) . ?
C23 C24A 1.25(3) . ?
C23 C24 1.51(2) . ?
C23 O10 1.57(2) . ?
C23 H23 1.0000 . ?
C24 H24A 0.9800 . ?
C24 H24B 0.9800 . ?
C24 H24C 0.9800 . ?
C25 N4 1.489(13) . ?
C25 H25A 0.9800 . ?
C25 H25B 0.9800 . ?
C25 H25C 0.9800 . ?
C26 N9 1.411(12) . ?
C26 H26A 0.9800 . ?
C26 H26B 0.9800 . ?
C26 H26C 0.9800 . ?
C27 C12 1.465(16) 2_666 ?
C27 N11 1.480(14) . ?
C27 H27A 0.9900 . ?
C27 H27B 0.9900 . ?
C28 N11 1.496(15) . ?
C28 H28A 0.9800 . ?
C28 H28B 0.9800 . ?
C28 H28C 0.9800 . ?
C29 C30 1.31(2) . ?
C29 O11 1.389(17) . ?
C29 C31 1.54(3) . ?
C29 H29 1.0000 . ?
C30 H30A 0.9800 . ?
C30 H30B 0.9800 . ?
C30 H30C 0.9800 . ?
C31 H31A 0.9800 . ?
C31 H31B 0.9800 . ?
C31 H31C 0.9800 . ?
C32 O12 1.33(2) . ?
C32 C34 1.36(3) . ?
C32 C33 1.53(3) . ?
C32 H32 1.0000 . ?
C33 H33A 0.9800 . ?
C33 H33B 0.9800 . ?
C33 H33C 0.9800 . ?
C34 H34A 0.9800 . ?
C34 H34B 0.9800 . ?
C34 H34C 0.9800 . ?
C7A H7A1 0.9800 . ?
C7A H7A2 0.9800 . ?
C7A H7A3 0.9800 . ?
C11A H11D 0.9800 . ?
C11A H11E 0.9800 . ?
C11A H11F 0.9800 . ?
C20A H20D 0.9800 . ?
C20A H20E 0.9800 . ?
C20A H20F 0.9800 . ?
C24A H24D 0.9800 . ?
C24A H24E 0.9800 . ?
C24A H24F 0.9800 . ?
N1 Ti1 2.303(8) . ?
N4 O1 1.342(10) . ?
N6 Ti1 2.356(9) . ?
N9 O6 1.401(10) . ?
O1 Ti1 1.931(7) . ?
O6 Ti1 1.908(7) . ?
O11 Ti1 1.800(8) . ?
O12 Ti1 1.794(7) . ?
